data_4103691
loop_
_publ_author_name
'Matthew H. Katcher'
'Abigail G. Doyle'

_publ_section_title
;
 Palladium-Catalyzed Asymmetric Synthesis of Allylic Fluorides
;
_journal_name_full 'Journal of the American Chemical Society'
_journal_page_first 17402
_journal_page_last 17404
_journal_paper_doi 10.1021/ja109120n
_journal_volume 132
_journal_year 2010
_chemical_absolute_configuration ad
_chemical_formula_sum 'C12 H14 F N O2 S'
_chemical_formula_weight 255.30
_space_group_IT_number 19
_symmetry_cell_setting orthorhombic
_symmetry_Int_Tables_number 19
_symmetry_space_group_name_Hall 'P 2ac 2ab'
_symmetry_space_group_name_H-M 'P 21 21 21'
_atom_sites_solution_hydrogens geom
_atom_sites_solution_primary direct
_audit_creation_method SHELXL-97
_cell_angle_alpha 90.00
_cell_angle_beta 90.00
_cell_angle_gamma 90.00
_cell_formula_units_Z 4
_cell_length_a 6.2641(15)
_cell_length_b 9.299(2)
_cell_length_c 21.269(6)
_cell_measurement_temperature 143(1)
_cell_volume 1238.9(5)
_computing_data_collection 'Bruker APEX2'
_computing_data_reduction 'Bruker SAINT'
_computing_structure_refinement 'SHELXL-97 (Sheldrick, 2008)'
_computing_structure_solution 'SHELXS-97 (Sheldrick, 2008)'
_diffrn_ambient_temperature 143(1)
_diffrn_measured_fraction_theta_full 0.997
_diffrn_measured_fraction_theta_max 0.997
_diffrn_measurement_device 'CCD Area Detector'
_diffrn_measurement_device_type 'Bruker APEXII'
_diffrn_measurement_method 'phi and omega scans'
_diffrn_radiation_monochromator graphite
_diffrn_radiation_source 'sealed tube'
_diffrn_radiation_type MoK\a
_diffrn_radiation_wavelength 0.71073
_diffrn_reflns_av_R_equivalents 0.0355
_diffrn_reflns_av_sigmaI/netI 0.0200
_diffrn_reflns_limit_h_max 7
_diffrn_reflns_limit_h_min -7
_diffrn_reflns_limit_k_max 11
_diffrn_reflns_limit_k_min -11
_diffrn_reflns_limit_l_max 25
_diffrn_reflns_limit_l_min -25
_diffrn_reflns_number 22372
_diffrn_reflns_theta_full 25.09
_diffrn_reflns_theta_max 25.09
_diffrn_reflns_theta_min 1.91
_exptl_absorpt_coefficient_mu 0.263
_exptl_absorpt_correction_T_max 1.0000
_exptl_absorpt_correction_T_min 0.8716
_exptl_absorpt_correction_type multi-scan
_exptl_absorpt_process_details '(SADABS; Sheldrick, 2007)'
_exptl_crystal_density_diffrn 1.369
_exptl_crystal_density_method 'not measured'
_exptl_crystal_F_000 536
_exptl_crystal_size_max 0.44
_exptl_crystal_size_mid 0.12
_exptl_crystal_size_min 0.02
_refine_diff_density_max 0.234
_refine_diff_density_min -0.487
_refine_diff_density_rms 0.041
_refine_ls_abs_structure_details 'Flack H D (1983), Acta Cryst. A39, 876-881'
_refine_ls_abs_structure_Flack -0.03(14)
_refine_ls_extinction_method none
_refine_ls_goodness_of_fit_ref 1.041
_refine_ls_hydrogen_treatment constr
_refine_ls_matrix_type full
_refine_ls_number_parameters 156
_refine_ls_number_reflns 2206
_refine_ls_number_restraints 0
_refine_ls_restrained_S_all 1.041
_refine_ls_R_factor_all 0.0581
_refine_ls_R_factor_gt 0.0450
_refine_ls_shift/su_max 0.000
_refine_ls_shift/su_mean 0.000
_refine_ls_structure_factor_coef Fsqd
_refine_ls_weighting_details 'calc w=1/[\s^2^(Fo^2^)+(0.0408P)^2^+0.7015P] where P=(Fo^2^+2Fc^2^)/3'
_refine_ls_weighting_scheme calc
_refine_ls_wR_factor_gt 0.1027
_refine_ls_wR_factor_ref 0.1112
_reflns_number_gt 1815
_reflns_number_total 2206
_reflns_threshold_expression >2sigma(I)
_cod_data_source_file ja109120n_si_002.cif
_cod_data_source_block shelxl
_cod_original_sg_symbol_H-M 'P 21 21 21 '
_cod_database_code 4103691

loop_
_symmetry_equiv_pos_as_xyz
'x, y, z'
'x+1/2, -y+1/2, -z'
'-x, y+1/2, -z+1/2'
'-x+1/2, -y, z+1/2'

loop_
_atom_site_label
_atom_site_type_symbol
_atom_site_fract_x
_atom_site_fract_y
_atom_site_fract_z
_atom_site_U_iso_or_equiv
_atom_site_adp_type
_atom_site_occupancy
_atom_site_symmetry_multiplicity
_atom_site_calc_flag
_atom_site_refinement_flags
C1 C 0.5683(5) 0.9160(3) 0.72580(17) 0.0639(9) Uani 1 1 d .
H1A H 0.4972 0.8301 0.7106 0.085 Uiso 1 1 calc R
H1B H 0.5257 0.9961 0.6994 0.085 Uiso 1 1 calc R
C2 C 0.5050(7) 0.9443(3) 0.79225(19) 0.0807(11) Uani 1 1 d .
H2 H 0.3502 0.9323 0.7962 0.107 Uiso 1 1 calc R
C3 C 0.6127(9) 0.8482(4) 0.8384(2) 0.1037(17) Uani 1 1 d .
H3 H 0.5607 0.8429 0.8793 0.138 Uiso 1 1 calc R
C4 C 0.7793(8) 0.7707(4) 0.8226(2) 0.0902(14) Uani 1 1 d .
H4 H 0.8386 0.7104 0.8528 0.120 Uiso 1 1 calc R
C5 C 0.8780(6) 0.7740(3) 0.7595(2) 0.0719(11) Uani 1 1 d .
H5A H 1.0318 0.7810 0.7637 0.096 Uiso 1 1 calc R
H5B H 0.8455 0.6852 0.7375 0.096 Uiso 1 1 calc R
C6 C 0.8472(5) 0.7682(4) 0.60793(18) 0.0668(10) Uani 1 1 d .
C7 C 0.9871(6) 0.6528(4) 0.60580(19) 0.0767(11) Uani 1 1 d .
H7 H 1.1142 0.6555 0.6284 0.102 Uiso 1 1 calc R
C8 C 0.9364(7) 0.5337(5) 0.56992(19) 0.0853(12) Uani 1 1 d .
H8 H 1.0318 0.4572 0.5680 0.114 Uiso 1 1 calc R
C9 C 0.7467(8) 0.5258(6) 0.53674(19) 0.0884(12) Uani 1 1 d .
C10 C 0.6078(7) 0.6390(5) 0.54062(17) 0.0859(12) Uani 1 1 d .
H10 H 0.4788 0.6341 0.5191 0.114 Uiso 1 1 calc R
C11 C 0.6537(5) 0.7603(5) 0.57560(16) 0.0716(10) Uani 1 1 d .
H11 H 0.5567 0.8358 0.5776 0.095 Uiso 1 1 calc R
C12 C 0.6980(10) 0.3966(6) 0.4973(2) 0.131(2) Uani 1 1 d .
H12A H 0.5566 0.4051 0.4803 0.196 Uiso 1 1 calc R
H12B H 0.7067 0.3116 0.5228 0.196 Uiso 1 1 calc R
H12C H 0.7994 0.3903 0.4636 0.196 Uiso 1 1 calc R
F1 F 0.5587(4) 1.0878(2) 0.80745(12) 0.1109(10) Uani 1 1 d .
N1 N 0.7987(4) 0.8969(2) 0.72256(14) 0.0626(8) Uani 1 1 d .
O1 O 1.1340(3) 0.9191(3) 0.66357(17) 0.1083(11) Uani 1 1 d .
O2 O 0.8097(4) 1.0428(3) 0.62569(16) 0.0987(10) Uani 1 1 d .
S1 S 0.90869(13) 0.91954(9) 0.65381(6) 0.0810(4) Uani 1 1 d .

loop_
_atom_site_aniso_label
_atom_site_aniso_U_11
_atom_site_aniso_U_22
_atom_site_aniso_U_33
_atom_site_aniso_U_23
_atom_site_aniso_U_13
_atom_site_aniso_U_12
C1 0.0530(17) 0.0345(14) 0.104(3) -0.0013(16) -0.0355(17) -0.0022(15)
C2 0.102(3) 0.0420(18) 0.098(3) -0.0191(18) -0.029(2) 0.0103(18)
C3 0.169(5) 0.053(2) 0.089(3) -0.019(2) -0.034(3) 0.032(3)
C4 0.143(4) 0.0378(17) 0.089(3) -0.0108(18) -0.047(3) 0.018(2)
C5 0.067(2) 0.0307(14) 0.118(3) 0.0061(17) -0.048(2) 0.0021(16)
C6 0.0384(17) 0.073(2) 0.089(2) 0.031(2) -0.0042(16) -0.0046(16)
C7 0.054(2) 0.079(3) 0.097(3) 0.021(2) -0.009(2) 0.002(2)
C8 0.079(3) 0.091(3) 0.086(3) 0.015(2) 0.002(2) 0.010(2)
C9 0.081(3) 0.116(4) 0.068(2) -0.006(2) 0.001(2) -0.004(3)
C10 0.065(2) 0.135(4) 0.058(2) 0.010(2) -0.0081(19) -0.002(3)
C11 0.052(2) 0.095(3) 0.068(2) 0.028(2) -0.0040(17) 0.001(2)
C12 0.148(5) 0.158(5) 0.086(3) -0.041(3) -0.005(3) -0.003(4)
F1 0.151(2) 0.0432(11) 0.138(2) -0.0315(12) -0.0633(18) 0.0328(14)
N1 0.0471(14) 0.0350(12) 0.106(2) 0.0146(13) -0.0316(14) -0.0059(11)
O1 0.0403(12) 0.0632(14) 0.221(3) 0.036(2) -0.0321(16) -0.0162(12)
O2 0.0611(15) 0.0599(15) 0.175(3) 0.0604(17) -0.0160(16) -0.0048(12)
S1 0.0409(4) 0.0498(4) 0.1524(10) 0.0363(5) -0.0262(5) -0.0103(4)

loop_
_atom_type_symbol
_atom_type_description
_atom_type_scat_dispersion_real
_atom_type_scat_dispersion_imag
_atom_type_scat_source
C C 0.0033 0.0016 'International Tables Vol C Tables 4.2.6.8 and 6.1.1.4'
H H 0.0000 0.0000 'International Tables Vol C Tables 4.2.6.8 and 6.1.1.4'
F F 0.0171 0.0103 'International Tables Vol C Tables 4.2.6.8 and 6.1.1.4'
N N 0.0061 0.0033 'International Tables Vol C Tables 4.2.6.8 and 6.1.1.4'
O O 0.0106 0.0060 'International Tables Vol C Tables 4.2.6.8 and 6.1.1.4'
S S 0.1246 0.1234 'International Tables Vol C Tables 4.2.6.8 and 6.1.1.4'

loop_
_geom_angle_atom_site_label_1
_geom_angle_atom_site_label_2
_geom_angle_atom_site_label_3
_geom_angle
N1 C1 C2 109.3(3)
F1 C2 C3 108.0(3)
F1 C2 C1 108.7(3)
C3 C2 C1 113.5(3)
C4 C3 C2 121.4(5)
C3 C4 C5 123.7(4)
N1 C5 C4 111.0(3)
C7 C6 C11 119.5(4)
C7 C6 S1 120.0(3)
C11 C6 S1 120.4(3)
C8 C7 C6 119.5(4)
C7 C8 C9 121.4(4)
C10 C9 C8 118.3(4)
C10 C9 C12 121.4(4)
C8 C9 C12 120.2(5)
C9 C10 C11 121.9(4)
C10 C11 C6 119.3(4)
C1 N1 C5 113.8(3)
C1 N1 S1 116.5(2)
C5 N1 S1 115.8(2)
O1 S1 O2 119.40(16)
O1 S1 N1 106.70(18)
O2 S1 N1 107.12(17)
O1 S1 C6 107.20(19)
O2 S1 C6 108.31(17)
N1 S1 C6 107.60(15)

loop_
_geom_bond_atom_site_label_1
_geom_bond_atom_site_label_2
_geom_bond_distance
C1 N1 1.456(4)
C1 C2 1.491(5)
C2 F1 1.413(4)
C2 C3 1.490(5)
C3 C4 1.312(6)
C4 C5 1.478(6)
C5 N1 1.473(4)
C6 C7 1.386(5)
C6 C11 1.396(4)
C6 S1 1.756(4)
C7 C8 1.382(6)
C8 C9 1.384(6)
C9 C10 1.368(6)
C9 C12 1.496(6)
C10 C11 1.381(6)
N1 S1 1.630(3)
O1 S1 1.426(2)
O2 S1 1.434(2)
